data_1540460
loop_
_publ_author_name
'Ramakrishnan, Srinivasan'
'Chakraborty, Sumit'
'Brennessel, William W.'
'Chidsey, Christopher E. D.'
'Jones, William D.'

_publ_section_title
;
 Rapid oxidative hydrogen evolution from a family of square-planar nickel
 hydride complexes
;
_journal_issue 1
_journal_name_full 'Chem. Sci.'
_journal_page_first 117
_journal_paper_doi 10.1039/C5SC03189C
_journal_volume 7
_journal_year 2016
_chemical_formula_moiety 'C23 H41 Cl Ni O2 P2'
_chemical_formula_sum 'C23 H41 Cl Ni O2 P2'
_chemical_formula_weight 505.66
_chemical_name_common jonsc05
_chemical_name_systematic
; 
 (4-Me-t-BuPOCOP)NiCl
;
_space_group_crystal_system monoclinic
_space_group_IT_number 14
_space_group_name_Hall '-P 2yn'
_space_group_name_H-M_alt 'P 1 21/n 1'
_symmetry_space_group_name_Hall '-P 2yn'
_symmetry_space_group_name_H-M 'P 1 21/n 1'
_atom_sites_solution_hydrogens geom
_atom_sites_solution_primary direct
_atom_sites_solution_secondary difmap
_audit_creation_method SHELXL-2013
_audit_update_record
;
2015-08-13 deposited with the CCDC.
2015-10-29 downloaded from the CCDC.
;
_cell_angle_alpha 90
_cell_angle_beta 105.052(4)
_cell_angle_gamma 90
_cell_formula_units_Z 4
_cell_length_a 9.8433(17)
_cell_length_b 19.618(3)
_cell_length_c 13.982(2)
_cell_measurement_reflns_used 4087
_cell_measurement_temperature 100.0(5)
_cell_measurement_theta_max 35.37
_cell_measurement_theta_min 2.28
_cell_volume 2607.4(7)
_computing_cell_refinement 'SAINT (Bruker, 2013)'
_computing_data_collection 'APEX2 (Bruker, 2013)'
_computing_data_reduction 'SAINT (Bruker, 2013)'
_computing_molecular_graphics 'SHELXTL (Sheldrick, 2008)'
_computing_publication_material 'SHELXTL (Sheldrick, 2008)'
_computing_structure_refinement 'SHELXL-2013 (Sheldrick, 2013)'
_computing_structure_solution 'SIR2011 (Burla et al., 2012)'
_diffrn_ambient_temperature 100.0(5)
_diffrn_measured_fraction_theta_full 0.999
_diffrn_measured_fraction_theta_max 0.998
_diffrn_measurement_device_type 'Bruker SMART APEX II CCD platform'
_diffrn_measurement_method '\w scans'
_diffrn_radiation_type MoK\a
_diffrn_radiation_wavelength 0.71073
_diffrn_reflns_av_R_equivalents 0.0951
_diffrn_reflns_av_unetI/netI 0.0729
_diffrn_reflns_laue_measured_fraction_full 0.999
_diffrn_reflns_laue_measured_fraction_max 0.998
_diffrn_reflns_limit_h_max 16
_diffrn_reflns_limit_h_min -16
_diffrn_reflns_limit_k_max 32
_diffrn_reflns_limit_k_min -32
_diffrn_reflns_limit_l_max 23
_diffrn_reflns_limit_l_min -23
_diffrn_reflns_number 69051
_diffrn_reflns_point_group_measured_fraction_full 0.999
_diffrn_reflns_point_group_measured_fraction_max 0.998
_diffrn_reflns_theta_full 36.320
_diffrn_reflns_theta_max 36.359
_diffrn_reflns_theta_min 1.831
_diffrn_source 'fine-focus sealed tube'
_exptl_absorpt_coefficient_mu 0.985
_exptl_absorpt_correction_T_max 0.7471
_exptl_absorpt_correction_T_min 0.5872
_exptl_absorpt_correction_type multi-scan
_exptl_absorpt_process_details 'SADABS (Sheldrick, 2012)'
_exptl_crystal_colour yellow
_exptl_crystal_density_diffrn 1.288
_exptl_crystal_description needle
_exptl_crystal_F_000 1080
_exptl_crystal_recrystallization_method 'Re-crystallisation from solvent: CH2Cl2/pentane'
_exptl_crystal_size_max 0.25
_exptl_crystal_size_mid 0.12
_exptl_crystal_size_min 0.08
_refine_diff_density_max 0.709
_refine_diff_density_min -0.890
_refine_diff_density_rms 0.103
_refine_ls_extinction_method none
_refine_ls_goodness_of_fit_ref 1.022
_refine_ls_hydrogen_treatment constr
_refine_ls_matrix_type full
_refine_ls_number_parameters 275
_refine_ls_number_reflns 12656
_refine_ls_number_restraints 0
_refine_ls_restrained_S_all 1.022
_refine_ls_R_factor_all 0.0928
_refine_ls_R_factor_gt 0.0485
_refine_ls_shift/su_max 0.001
_refine_ls_shift/su_mean 0.000
_refine_ls_structure_factor_coef Fsqd
_refine_ls_weighting_details 'w=1/[\s^2^(Fo^2^)+(0.0438P)^2^+0.5564P] where P=(Fo^2^+2Fc^2^)/3'
_refine_ls_weighting_scheme calc
_refine_ls_wR_factor_gt 0.0973
_refine_ls_wR_factor_ref 0.1123
_reflns_Friedel_coverage 0.000
_reflns_number_gt 8216
_reflns_number_total 12656
_reflns_threshold_expression 'I > 2\s(I)'
_cod_data_source_file c5sc03189c2.cif
_cod_data_source_block 2c
_cod_depositor_comments 'Adding full bibliography for 1540459--1540464.cif.'
_cod_original_cell_volume 2607.5(8)
_cod_database_code 1540460
_shelx_space_group_comment
; 
The symmetry employed for this shelxl refinement is uniquely defined 
by the following loop, which should always be used as a source of 
symmetry information in preference to the above space-group names. 
They are only intended as comments. 
;
_shelx_estimated_absorpt_t_min 0.791
_shelx_estimated_absorpt_t_max 0.925
_shelxl_version_number 2013-4

loop_
_space_group_symop_operation_xyz
'x, y, z'
'-x+1/2, y+1/2, -z+1/2'
'-x, -y, -z'
'x-1/2, -y-1/2, z-1/2'

loop_
_atom_site_label
_atom_site_type_symbol
_atom_site_fract_x
_atom_site_fract_y
_atom_site_fract_z
_atom_site_U_iso_or_equiv
_atom_site_adp_type
_atom_site_occupancy
_atom_site_site_symmetry_order
_atom_site_calc_flag
_atom_site_refinement_flags_posn
_atom_site_refinement_flags_adp
Ni1 Ni 0.49460(2) 0.25273(2) 0.75783(2) 0.01285(5) Uani 1 1 d . .
Cl1 Cl 0.58079(5) 0.18993(2) 0.65743(4) 0.02544(10) Uani 1 1 d . .
P1 P 0.61310(4) 0.34462(2) 0.74797(3) 0.01311(8) Uani 1 1 d . .
P2 P 0.35258(5) 0.17856(2) 0.79493(3) 0.01258(8) Uani 1 1 d . .
O1 O 0.57212(13) 0.39954(6) 0.82561(9) 0.0167(2) Uani 1 1 d . .
O2 O 0.26689(12) 0.21909(6) 0.86516(9) 0.0143(2) Uani 1 1 d . .
C1 C 0.42098(17) 0.30777(8) 0.84213(12) 0.0134(3) Uani 1 1 d . .
C2 C 0.46582(17) 0.37485(8) 0.86468(12) 0.0141(3) Uani 1 1 d . .
C3 C 0.40940(17) 0.41774(8) 0.92325(12) 0.0146(3) Uani 1 1 d . .
H3 H 0.4414 0.4635 0.9345 0.018 Uiso 1 1 calc R U
C4 C 0.30498(17) 0.39307(8) 0.96556(12) 0.0145(3) Uani 1 1 d . .
C5 C 0.25909(17) 0.32556(8) 0.94757(12) 0.0145(3) Uani 1 1 d . .
H5 H 0.1902 0.3075 0.9772 0.017 Uiso 1 1 calc R U
C6 C 0.31575(17) 0.28562(8) 0.88590(12) 0.0131(3) Uani 1 1 d . .
C7 C 0.55535(19) 0.39325(9) 0.63048(13) 0.0188(3) Uani 1 1 d . .
C8 C 0.3976(2) 0.40625(12) 0.61782(17) 0.0314(5) Uani 1 1 d . .
H8A H 0.3590 0.4312 0.5560 0.047 Uiso 1 1 calc R U
H8B H 0.3848 0.4333 0.6738 0.047 Uiso 1 1 calc R U
H8C H 0.3486 0.3626 0.6157 0.047 Uiso 1 1 calc R U
C9 C 0.5726(3) 0.35073(11) 0.54259(15) 0.0319(5) Uani 1 1 d . .
H9A H 0.5323 0.3755 0.4809 0.048 Uiso 1 1 calc R U
H9B H 0.5237 0.3071 0.5414 0.048 Uiso 1 1 calc R U
H9C H 0.6728 0.3424 0.5493 0.048 Uiso 1 1 calc R U
C10 C 0.6315(2) 0.46164(10) 0.63473(16) 0.0295(4) Uani 1 1 d . .
H10A H 0.5871 0.4886 0.5759 0.044 Uiso 1 1 calc R U
H10B H 0.7304 0.4536 0.6366 0.044 Uiso 1 1 calc R U
H10C H 0.6257 0.4865 0.6943 0.044 Uiso 1 1 calc R U
C11 C 0.80734(18) 0.33964(9) 0.79808(13) 0.0179(3) Uani 1 1 d . .
C12 C 0.8293(2) 0.28623(12) 0.88103(17) 0.0326(5) Uani 1 1 d . .
H12A H 0.9299 0.2825 0.9140 0.049 Uiso 1 1 calc R U
H12B H 0.7939 0.2420 0.8527 0.049 Uiso 1 1 calc R U
H12C H 0.7782 0.3002 0.9293 0.049 Uiso 1 1 calc R U
C13 C 0.8791(2) 0.31487(12) 0.71937(17) 0.0328(5) Uani 1 1 d . .
H13A H 0.9778 0.3041 0.7509 0.049 Uiso 1 1 calc R U
H13B H 0.8743 0.3507 0.6698 0.049 Uiso 1 1 calc R U
H13C H 0.8311 0.2740 0.6871 0.049 Uiso 1 1 calc R U
C14 C 0.8731(2) 0.40701(10) 0.84219(16) 0.0270(4) Uani 1 1 d . .
H14A H 0.9746 0.4008 0.8699 0.040 Uiso 1 1 calc R U
H14B H 0.8302 0.4215 0.8947 0.040 Uiso 1 1 calc R U
H14C H 0.8568 0.4419 0.7902 0.040 Uiso 1 1 calc R U
C15 C 0.20404(19) 0.14985(9) 0.69139(13) 0.0183(3) Uani 1 1 d . .
C16 C 0.1646(2) 0.21366(9) 0.62539(13) 0.0214(3) Uani 1 1 d . .
H16A H 0.0824 0.2036 0.5705 0.032 Uiso 1 1 calc R U
H16B H 0.2439 0.2265 0.5989 0.032 Uiso 1 1 calc R U
H16C H 0.1426 0.2513 0.6648 0.032 Uiso 1 1 calc R U
C17 C 0.2527(2) 0.09373(10) 0.63143(15) 0.0261(4) Uani 1 1 d . .
H17A H 0.1796 0.0856 0.5700 0.039 Uiso 1 1 calc R U
H17B H 0.2700 0.0517 0.6705 0.039 Uiso 1 1 calc R U
H17C H 0.3397 0.1081 0.6155 0.039 Uiso 1 1 calc R U
C18 C 0.0741(2) 0.12687(10) 0.72457(15) 0.0258(4) Uani 1 1 d . .
H18A H -0.0052 0.1202 0.6663 0.039 Uiso 1 1 calc R U
H18B H 0.0497 0.1619 0.7673 0.039 Uiso 1 1 calc R U
H18C H 0.0949 0.0839 0.7613 0.039 Uiso 1 1 calc R U
C19 C 0.43666(18) 0.10857(8) 0.87886(13) 0.0166(3) Uani 1 1 d . .
C20 C 0.5216(2) 0.14415(10) 0.97349(14) 0.0253(4) Uani 1 1 d . .
H20A H 0.5724 0.1099 1.0203 0.038 Uiso 1 1 calc R U
H20B H 0.4575 0.1695 1.0036 0.038 Uiso 1 1 calc R U
H20C H 0.5891 0.1758 0.9568 0.038 Uiso 1 1 calc R U
C21 C 0.5395(2) 0.06886(10) 0.83394(16) 0.0276(4) Uani 1 1 d . .
H21A H 0.5895 0.0350 0.8817 0.041 Uiso 1 1 calc R U
H21B H 0.6075 0.1005 0.8180 0.041 Uiso 1 1 calc R U
H21C H 0.4872 0.0458 0.7734 0.041 Uiso 1 1 calc R U
C22 C 0.3315(2) 0.05955(10) 0.90514(16) 0.0265(4) Uani 1 1 d . .
H22A H 0.3812 0.0284 0.9574 0.040 Uiso 1 1 calc R U
H22B H 0.2842 0.0333 0.8463 0.040 Uiso 1 1 calc R U
H22C H 0.2614 0.0855 0.9286 0.040 Uiso 1 1 calc R U
C23 C 0.24209(19) 0.43944(9) 1.02899(14) 0.0191(3) Uani 1 1 d . .
H23A H 0.2081 0.4120 1.0766 0.029 Uiso 1 1 calc R U
H23B H 0.1634 0.4649 0.9868 0.029 Uiso 1 1 calc R U
H23C H 0.3140 0.4714 1.0647 0.029 Uiso 1 1 calc R U

loop_
_atom_site_aniso_label
_atom_site_aniso_U_11
_atom_site_aniso_U_22
_atom_site_aniso_U_33
_atom_site_aniso_U_23
_atom_site_aniso_U_13
_atom_site_aniso_U_12
Ni1 0.01368(9) 0.01207(9) 0.01403(9) -0.00103(7) 0.00581(7) -0.00040(7)
Cl1 0.0343(3) 0.0206(2) 0.0280(2) -0.00655(17) 0.0199(2) -0.00123(17)
P1 0.01154(18) 0.01417(18) 0.01421(18) 0.00066(14) 0.00443(15) -0.00008(14)
P2 0.01300(18) 0.01110(17) 0.01350(18) -0.00068(14) 0.00319(15) -0.00022(14)
O1 0.0163(6) 0.0143(5) 0.0228(6) -0.0026(4) 0.0107(5) -0.0029(4)
O2 0.0134(5) 0.0124(5) 0.0183(6) -0.0018(4) 0.0065(5) -0.0015(4)
C1 0.0140(7) 0.0136(6) 0.0125(7) -0.0001(5) 0.0035(6) -0.0001(5)
C2 0.0103(7) 0.0166(7) 0.0155(7) 0.0002(6) 0.0037(6) -0.0011(5)
C3 0.0135(7) 0.0124(6) 0.0175(7) -0.0016(5) 0.0033(6) 0.0002(5)
C4 0.0132(7) 0.0153(7) 0.0153(7) -0.0003(6) 0.0041(6) 0.0019(5)
C5 0.0127(7) 0.0154(7) 0.0160(7) -0.0002(6) 0.0047(6) 0.0007(5)
C6 0.0124(7) 0.0121(6) 0.0139(7) -0.0002(5) 0.0019(6) -0.0007(5)
C7 0.0168(8) 0.0189(8) 0.0195(8) 0.0053(6) 0.0029(6) -0.0022(6)
C8 0.0182(9) 0.0390(12) 0.0336(11) 0.0156(9) 0.0006(8) 0.0035(8)
C9 0.0417(13) 0.0351(11) 0.0185(9) 0.0032(8) 0.0070(9) -0.0012(9)
C10 0.0348(12) 0.0238(9) 0.0275(10) 0.0095(8) 0.0034(9) -0.0064(8)
C11 0.0127(7) 0.0210(8) 0.0200(8) 0.0000(6) 0.0046(6) 0.0018(6)
C12 0.0232(10) 0.0370(12) 0.0328(11) 0.0126(9) -0.0011(9) 0.0004(8)
C13 0.0199(9) 0.0451(13) 0.0366(12) -0.0099(10) 0.0129(9) 0.0037(9)
C14 0.0176(9) 0.0278(9) 0.0325(11) -0.0044(8) 0.0010(8) -0.0026(7)
C15 0.0177(8) 0.0178(7) 0.0172(8) -0.0021(6) 0.0006(6) -0.0023(6)
C16 0.0225(9) 0.0222(8) 0.0168(8) 0.0015(6) 0.0005(7) 0.0037(7)
C17 0.0284(10) 0.0227(9) 0.0231(9) -0.0083(7) -0.0009(8) -0.0013(7)
C18 0.0176(9) 0.0279(9) 0.0290(10) 0.0003(8) 0.0009(7) -0.0068(7)
C19 0.0166(8) 0.0146(7) 0.0185(8) 0.0018(6) 0.0043(6) 0.0015(6)
C20 0.0258(10) 0.0260(9) 0.0202(9) 0.0031(7) -0.0013(7) 0.0008(7)
C21 0.0292(10) 0.0269(9) 0.0277(10) 0.0044(8) 0.0092(8) 0.0150(8)
C22 0.0258(10) 0.0210(8) 0.0312(10) 0.0107(8) 0.0048(8) -0.0014(7)
C23 0.0199(8) 0.0176(8) 0.0220(8) -0.0035(6) 0.0093(7) 0.0002(6)

loop_
_atom_type_symbol
_atom_type_description
_atom_type_scat_dispersion_real
_atom_type_scat_dispersion_imag
_atom_type_scat_source
C C 0.0033 0.0016 'International Tables Vol C Tables 4.2.6.8 and 6.1.1.4'
H H 0.0000 0.0000 'International Tables Vol C Tables 4.2.6.8 and 6.1.1.4'
O O 0.0106 0.0060 'International Tables Vol C Tables 4.2.6.8 and 6.1.1.4'
P P 0.1023 0.0942 'International Tables Vol C Tables 4.2.6.8 and 6.1.1.4'
Cl Cl 0.1484 0.1585 'International Tables Vol C Tables 4.2.6.8 and 6.1.1.4'
Ni Ni 0.3393 1.1124 'International Tables Vol C Tables 4.2.6.8 and 6.1.1.4'

loop_
_geom_angle_atom_site_label_1
_geom_angle_atom_site_label_2
_geom_angle_atom_site_label_3
_geom_angle
C1 Ni1 P1 82.16(5)
C1 Ni1 P2 81.84(5)
P1 Ni1 P2 163.999(19)
C1 Ni1 Cl1 178.96(5)
P1 Ni1 Cl1 97.01(2)
P2 Ni1 Cl1 98.99(2)
O1 P1 C7 100.11(8)
O1 P1 C11 100.91(7)
C7 P1 C11 114.14(8)
O1 P1 Ni1 105.84(5)
C7 P1 Ni1 115.90(6)
C11 P1 Ni1 116.68(6)
O2 P2 C19 101.11(7)
O2 P2 C15 100.89(7)
C19 P2 C15 113.58(8)
O2 P2 Ni1 106.18(4)
C19 P2 Ni1 115.96(6)
C15 P2 Ni1 116.23(6)
C2 O1 P1 111.65(10)
C6 O2 P2 111.82(10)
C2 C1 C6 114.78(14)
C2 C1 Ni1 122.17(12)
C6 C1 Ni1 123.05(12)
O1 C2 C3 118.64(14)
O1 C2 C1 117.78(14)
C3 C2 C1 123.57(15)
C2 C3 C4 119.39(15)
C2 C3 H3 120.3
C4 C3 H3 120.3
C3 C4 C5 119.29(15)
C3 C4 C23 119.88(15)
C5 C4 C23 120.83(15)
C6 C5 C4 118.91(15)
C6 C5 H5 120.5
C4 C5 H5 120.5
C5 C6 O2 119.07(14)
C5 C6 C1 123.99(15)
O2 C6 C1 116.94(14)
C9 C7 C10 110.70(16)
C9 C7 C8 108.49(17)
C10 C7 C8 109.19(17)
C9 C7 P1 110.99(13)
C10 C7 P1 112.44(13)
C8 C7 P1 104.78(12)
C7 C8 H8A 109.5
C7 C8 H8B 109.5
H8A C8 H8B 109.5
C7 C8 H8C 109.5
H8A C8 H8C 109.5
H8B C8 H8C 109.5
C7 C9 H9A 109.5
C7 C9 H9B 109.5
H9A C9 H9B 109.5
C7 C9 H9C 109.5
H9A C9 H9C 109.5
H9B C9 H9C 109.5
C7 C10 H10A 109.5
C7 C10 H10B 109.5
H10A C10 H10B 109.5
C7 C10 H10C 109.5
H10A C10 H10C 109.5
H10B C10 H10C 109.5
C14 C11 C13 109.73(16)
C14 C11 C12 108.85(16)
C13 C11 C12 108.97(17)
C14 C11 P1 113.12(13)
C13 C11 P1 111.49(13)
C12 C11 P1 104.47(12)
C11 C12 H12A 109.5
C11 C12 H12B 109.5
H12A C12 H12B 109.5
C11 C12 H12C 109.5
H12A C12 H12C 109.5
H12B C12 H12C 109.5
C11 C13 H13A 109.5
C11 C13 H13B 109.5
H13A C13 H13B 109.5
C11 C13 H13C 109.5
H13A C13 H13C 109.5
H13B C13 H13C 109.5
C11 C14 H14A 109.5
C11 C14 H14B 109.5
H14A C14 H14B 109.5
C11 C14 H14C 109.5
H14A C14 H14C 109.5
H14B C14 H14C 109.5
C17 C15 C18 110.92(15)
C17 C15 C16 108.72(15)
C18 C15 C16 108.58(15)
C17 C15 P2 110.43(13)
C18 C15 P2 113.69(13)
C16 C15 P2 104.17(12)
C15 C16 H16A 109.5
C15 C16 H16B 109.5
H16A C16 H16B 109.5
C15 C16 H16C 109.5
H16A C16 H16C 109.5
H16B C16 H16C 109.5
C15 C17 H17A 109.5
C15 C17 H17B 109.5
H17A C17 H17B 109.5
C15 C17 H17C 109.5
H17A C17 H17C 109.5
H17B C17 H17C 109.5
C15 C18 H18A 109.5
C15 C18 H18B 109.5
H18A C18 H18B 109.5
C15 C18 H18C 109.5
H18A C18 H18C 109.5
H18B C18 H18C 109.5
C22 C19 C21 109.85(16)
C22 C19 C20 109.29(15)
C21 C19 C20 108.27(16)
C22 C19 P2 113.55(13)
C21 C19 P2 110.49(12)
C20 C19 P2 105.19(12)
C19 C20 H20A 109.5
C19 C20 H20B 109.5
H20A C20 H20B 109.5
C19 C20 H20C 109.5
H20A C20 H20C 109.5
H20B C20 H20C 109.5
C19 C21 H21A 109.5
C19 C21 H21B 109.5
H21A C21 H21B 109.5
C19 C21 H21C 109.5
H21A C21 H21C 109.5
H21B C21 H21C 109.5
C19 C22 H22A 109.5
C19 C22 H22B 109.5
H22A C22 H22B 109.5
C19 C22 H22C 109.5
H22A C22 H22C 109.5
H22B C22 H22C 109.5
C4 C23 H23A 109.5
C4 C23 H23B 109.5
H23A C23 H23B 109.5
C4 C23 H23C 109.5
H23A C23 H23C 109.5
H23B C23 H23C 109.5

loop_
_geom_bond_atom_site_label_1
_geom_bond_atom_site_label_2
_geom_bond_distance
Ni1 C1 1.8772(16)
Ni1 P1 2.1709(5)
Ni1 P2 2.1720(5)
Ni1 Cl1 2.1970(5)
P1 O1 1.6521(12)
P1 C7 1.8566(18)
P1 C11 1.8602(18)
P2 O2 1.6547(12)
P2 C19 1.8555(17)
P2 C15 1.8578(18)
O1 C2 1.3873(19)
O2 C6 1.3951(19)
C1 C2 1.398(2)
C1 C6 1.402(2)
C2 C3 1.387(2)
C3 C4 1.399(2)
C3 H3 0.9500
C4 C5 1.401(2)
C4 C23 1.511(2)
C5 C6 1.385(2)
C5 H5 0.9500
C7 C9 1.531(3)
C7 C10 1.531(3)
C7 C8 1.537(3)
C8 H8A 0.9800
C8 H8B 0.9800
C8 H8C 0.9800
C9 H9A 0.9800
C9 H9B 0.9800
C9 H9C 0.9800
C10 H10A 0.9800
C10 H10B 0.9800
C10 H10C 0.9800
C11 C14 1.530(3)
C11 C13 1.533(3)
C11 C12 1.536(3)
C12 H12A 0.9800
C12 H12B 0.9800
C12 H12C 0.9800
C13 H13A 0.9800
C13 H13B 0.9800
C13 H13C 0.9800
C14 H14A 0.9800
C14 H14B 0.9800
C14 H14C 0.9800
C15 C17 1.534(3)
C15 C18 1.537(3)
C15 C16 1.544(2)
C16 H16A 0.9800
C16 H16B 0.9800
C16 H16C 0.9800
C17 H17A 0.9800
C17 H17B 0.9800
C17 H17C 0.9800
C18 H18A 0.9800
C18 H18B 0.9800
C18 H18C 0.9800
C19 C22 1.526(2)
C19 C21 1.535(2)
C19 C20 1.537(3)
C20 H20A 0.9800
C20 H20B 0.9800
C20 H20C 0.9800
C21 H21A 0.9800
C21 H21B 0.9800
C21 H21C 0.9800
C22 H22A 0.9800
C22 H22B 0.9800
C22 H22C 0.9800
C23 H23A 0.9800
C23 H23B 0.9800
C23 H23C 0.9800

loop_
_geom_torsion_atom_site_label_1
_geom_torsion_atom_site_label_2
_geom_torsion_atom_site_label_3
_geom_torsion_atom_site_label_4
_geom_torsion
C7 P1 O1 C2 114.13(12)
C11 P1 O1 C2 -128.65(12)
Ni1 P1 O1 C2 -6.65(12)
C19 P2 O2 C6 117.18(11)
C15 P2 O2 C6 -125.89(11)
Ni1 P2 O2 C6 -4.26(11)
P1 Ni1 C1 C2 -1.56(13)
P2 Ni1 C1 C2 178.39(14)
P1 Ni1 C1 C6 177.31(14)
P2 Ni1 C1 C6 -2.74(13)
P1 O1 C2 C3 -173.45(13)
P1 O1 C2 C1 6.23(19)
C6 C1 C2 O1 178.55(14)
Ni1 C1 C2 O1 -2.5(2)
C6 C1 C2 C3 -1.8(2)
Ni1 C1 C2 C3 177.17(13)
O1 C2 C3 C4 -178.18(15)
C1 C2 C3 C4 2.2(3)
C2 C3 C4 C5 -0.2(2)
C2 C3 C4 C23 -179.63(16)
C3 C4 C5 C6 -1.8(2)
C23 C4 C5 C6 177.55(16)
C4 C5 C6 O2 -177.86(14)
C4 C5 C6 C1 2.2(3)
P2 O2 C6 C5 -177.21(13)
P2 O2 C6 C1 2.71(18)
C2 C1 C6 C5 -0.5(2)
Ni1 C1 C6 C5 -179.39(13)
C2 C1 C6 O2 179.64(14)
Ni1 C1 C6 O2 0.7(2)
O1 P1 C7 C9 -176.01(14)
C11 P1 C7 C9 77.10(15)
Ni1 P1 C7 C9 -62.76(15)
O1 P1 C7 C10 59.38(15)
C11 P1 C7 C10 -47.51(17)
Ni1 P1 C7 C10 172.62(12)
O1 P1 C7 C8 -59.10(14)
C11 P1 C7 C8 -165.99(13)
Ni1 P1 C7 C8 54.15(14)
O1 P1 C11 C14 -33.54(15)
C7 P1 C11 C14 72.85(15)
Ni1 P1 C11 C14 -147.61(12)
O1 P1 C11 C13 -157.78(14)
C7 P1 C11 C13 -51.38(16)
Ni1 P1 C11 C13 88.15(14)
O1 P1 C11 C12 84.68(14)
C7 P1 C11 C12 -168.92(13)
Ni1 P1 C11 C12 -29.39(15)
O2 P2 C15 C17 -163.65(13)
C19 P2 C15 C17 -56.31(15)
Ni1 P2 C15 C17 82.08(13)
O2 P2 C15 C18 -38.23(14)
C19 P2 C15 C18 69.11(15)
Ni1 P2 C15 C18 -152.50(11)
O2 P2 C15 C16 79.78(12)
C19 P2 C15 C16 -172.87(11)
Ni1 P2 C15 C16 -34.49(13)
O2 P2 C19 C22 63.65(14)
C15 P2 C19 C22 -43.55(16)
Ni1 P2 C19 C22 177.95(11)
O2 P2 C19 C21 -172.42(13)
C15 P2 C19 C21 80.38(15)
Ni1 P2 C19 C21 -58.12(14)
O2 P2 C19 C20 -55.80(13)
C15 P2 C19 C20 -163.00(12)
Ni1 P2 C19 C20 58.50(13)
